data_4061270
loop_
_publ_author_name
'Ionkin, Alex S.'
'Marshall, William J.'

_publ_section_title
;
 Rare Organometallic Complex of Divalent, Four-Coordinate Iridium:
 Synthesis, Structural Characterization, and First Insights into Reactivity
;
_journal_coden_ASTM ORGND7
_journal_issue 25
_journal_name_full Organometallics
_journal_page_first 6031
_journal_page_last 6041
_journal_paper_doi 10.1021/om049444k
_journal_volume 23
_journal_year 2004
_chemical_formula_sum 'C12.5 H12.5 F6 Ir0.5 O1.5 P'
_chemical_formula_weight 427.80
_space_group_IT_number 2
_symmetry_cell_setting triclinic
_symmetry_space_group_name_Hall '-P 1'
_symmetry_space_group_name_H-M 'P -1'
_cell_angle_alpha 83.273(7)
_cell_angle_beta 70.193(7)
_cell_angle_gamma 64.639(7)
_cell_formula_units_Z 2
_cell_length_a 9.043(4)
_cell_length_b 9.584(4)
_cell_length_c 10.967(5)
_cell_measurement_temperature 173(2)
_cell_volume 807.6(6)
_diffrn_ambient_temperature 173(2)
_exptl_crystal_density_diffrn 1.759
_cod_depositor_comments
;
The following automatic conversions were performed:
'_symmetry_cell_setting' value 'Triclinic' changed to 'triclinic'
according to '/home/saulius/struct/CIF-dictionaries/cif_core.dic'
dictionary named 'cif_core.dic' version 2.4.1 from 2010-06-29.

Automatic conversion script
Id: cif_fix_enum 1527 2010-12-29 10:47:43Z saulius 
;
_cod_original_formula_sum 'C12.50 H12.50 F6 Ir0.50 O1.50 P'
_cod_database_code 4061270

loop_
_symmetry_equiv_pos_as_xyz
'x, y, z'
'-x, -y, -z'

loop_
_atom_site_label
_atom_site_type_symbol
_atom_site_fract_x
_atom_site_fract_y
_atom_site_fract_z
_atom_site_U_iso_or_equiv
_atom_site_adp_type
_atom_site_occupancy
_atom_site_symmetry_multiplicity
_atom_site_calc_flag
_atom_site_refinement_flags
_atom_site_disorder_assembly
_atom_site_disorder_group
H1 H 0.1007 0.0565 0.0000 0.053 Uiso 0.50 1 d P . .
Ir1 Ir -0.03835(4) -0.01437(3) 0.01474(3) 0.02531(9) Uani 0.50 1 d P . .
P1 P -0.18965(13) 0.15227(11) 0.18461(10) 0.0341(2) Uani 1 1 d . . .
C1 C 0.0364(6) -0.1340(5) 0.2561(4) 0.0417(10) Uani 1 1 d . . .
F1 F -0.1535(7) -0.2576(5) 0.3184(7) 0.158(3) Uani 1 1 d . . .
O1 O 0.0718(6) -0.1678(4) 0.1287(4) 0.0825(15) Uani 1 1 d . . .
C2 C -0.1093(5) 0.0266(5) 0.3102(4) 0.0408(10) Uani 1 1 d . . .
H2A H -0.0653 0.0791 0.3527 0.049 Uiso 1 1 calc R . .
H2B H -0.2069 0.0120 0.3771 0.049 Uiso 1 1 calc R . .
F2 F -0.0532(6) -0.2387(6) 0.4644(5) 0.1195(17) Uani 1 1 d . . .
F3 F 0.1108(7) -0.4011(4) 0.3015(6) 0.138(2) Uani 1 1 d . . .
C3 C -0.0170(11) -0.2592(7) 0.3357(10) 0.096(3) Uani 1 1 d . . .
F4 F 0.1934(5) -0.1379(4) 0.3964(3) 0.0778(10) Uani 1 1 d . . .
C4 C 0.2017(7) -0.1500(6) 0.2752(5) 0.0554(13) Uani 1 1 d . . .
F5 F 0.2489(4) -0.0394(5) 0.2128(4) 0.0861(11) Uani 1 1 d . . .
O21 O -0.3061(9) -0.1411(9) 0.0332(7) 0.0589(19) Uani 0.50 1 d P A 1
C21 C -0.2066(10) -0.0911(10) 0.0203(8) 0.0357(17) Uani 0.50 1 d P A 1
C5 C -0.4389(13) 0.2033(12) 0.2584(12) 0.035(2) Uani 0.512(10) 1 d P B 1
C6 C -0.5019(8) 0.2788(9) 0.1312(7) 0.094(2) Uani 0.512(10) 1 d P B 1
H6A H -0.6268 0.3111 0.1545 0.141 Uiso 0.512(10) 1 calc PR B 1
H6B H -0.4414 0.2015 0.0598 0.141 Uiso 0.512(10) 1 calc PR B 1
H6C H -0.4749 0.3687 0.1040 0.141 Uiso 0.512(10) 1 calc PR B 1
C7 C -0.5417(13) 0.3286(12) 0.3713(10) 0.053(3) Uani 0.512(10) 1 d P B 1
H7A H -0.6635 0.3458 0.4021 0.080 Uiso 0.512(10) 1 calc PR B 1
H7B H -0.5324 0.4255 0.3397 0.080 Uiso 0.512(10) 1 calc PR B 1
H7C H -0.4935 0.2931 0.4427 0.080 Uiso 0.512(10) 1 calc PR B 1
C8 C -0.4702(12) 0.0613(12) 0.3150(10) 0.050(3) Uani 0.512(10) 1 d P B 1
H8A H -0.5928 0.0844 0.3358 0.075 Uiso 0.512(10) 1 calc PR B 1
H8B H -0.4378 0.0336 0.3941 0.075 Uiso 0.512(10) 1 calc PR B 1
H8C H -0.4002 -0.0252 0.2514 0.075 Uiso 0.512(10) 1 calc PR B 1
C5' C -0.4042(14) 0.1696(15) 0.1956(13) 0.048(3) Uani 0.488(10) 1 d P B 2
C6' C -0.5019(8) 0.2788(9) 0.1312(7) 0.094(2) Uani 0.488(10) 1 d P B 2
H6'A H -0.6111 0.2696 0.1490 0.141 Uiso 0.488(10) 1 calc PR B 2
H6'B H -0.4395 0.2644 0.0379 0.141 Uiso 0.488(10) 1 calc PR B 2
H6'C H -0.5259 0.3816 0.1601 0.141 Uiso 0.488(10) 1 calc PR B 2
C7' C -0.5212(16) 0.2057(16) 0.3366(12) 0.066(4) Uani 0.488(10) 1 d P B 2
H7'A H -0.6299 0.1996 0.3457 0.100 Uiso 0.488(10) 1 calc PR B 2
H7'B H -0.5455 0.3101 0.3618 0.100 Uiso 0.488(10) 1 calc PR B 2
H7'C H -0.4633 0.1307 0.3926 0.100 Uiso 0.488(10) 1 calc PR B 2
C8' C -0.3904(13) 0.0189(15) 0.1534(13) 0.072(4) Uani 0.488(10) 1 d P B 2
H8'A H -0.5064 0.0219 0.1763 0.107 Uiso 0.488(10) 1 calc PR B 2
H8'B H -0.3217 -0.0664 0.1972 0.107 Uiso 0.488(10) 1 calc PR B 2
H8'C H -0.3343 0.0034 0.0593 0.107 Uiso 0.488(10) 1 calc PR B 2
F6 F 0.3343(4) -0.2830(5) 0.2292(4) 0.0998(13) Uani 1 1 d . . .
C9 C -0.1754(7) 0.3389(5) 0.2011(5) 0.0495(11) Uani 1 1 d . . .
C10 C 0.0286(14) 0.2984(12) 0.1265(13) 0.064(4) Uani 0.522(13) 1 d P A 1
H10A H 0.0503 0.3894 0.1299 0.095 Uiso 0.522(13) 1 calc PR A 1
H10B H 0.0588 0.2686 0.0358 0.095 Uiso 0.522(13) 1 calc PR A 1
H10C H 0.0992 0.2128 0.1689 0.095 Uiso 0.522(13) 1 calc PR A 1
C11 C -0.263(4) 0.451(5) 0.112(4) 0.059(5) Uani 0.522(13) 1 d P A 1
H11A H -0.2278 0.5367 0.0960 0.089 Uiso 0.522(13) 1 calc PR A 1
H11B H -0.3890 0.4917 0.1532 0.089 Uiso 0.522(13) 1 calc PR A 1
H11C H -0.2304 0.3979 0.0299 0.089 Uiso 0.522(13) 1 calc PR A 1
C12 C -0.216(2) 0.4022(12) 0.3284(10) 0.062(4) Uani 0.522(13) 1 d P A 1
H12A H -0.1887 0.4924 0.3185 0.094 Uiso 0.522(13) 1 calc PR A 1
H12B H -0.1468 0.3236 0.3764 0.094 Uiso 0.522(13) 1 calc PR A 1
H12C H -0.3389 0.4332 0.3761 0.094 Uiso 0.522(13) 1 calc PR A 1
C10' C -0.0278(16) 0.3183(15) 0.2424(14) 0.070(4) Uani 0.478(13) 1 d P A 2
H10D H -0.0439 0.4185 0.2710 0.105 Uiso 0.478(13) 1 calc PR A 2
H10E H 0.0796 0.2758 0.1695 0.105 Uiso 0.478(13) 1 calc PR A 2
H10F H -0.0215 0.2471 0.3142 0.105 Uiso 0.478(13) 1 calc PR A 2
C11' C -0.203(4) 0.446(5) 0.090(4) 0.059(5) Uani 0.478(13) 1 d P A 2
H11D H -0.2142 0.5475 0.1114 0.089 Uiso 0.478(13) 1 calc PR A 2
H11E H -0.3090 0.4585 0.0750 0.089 Uiso 0.478(13) 1 calc PR A 2
H11F H -0.1044 0.4027 0.0110 0.089 Uiso 0.478(13) 1 calc PR A 2
C12' C -0.3421(19) 0.4337(13) 0.3305(11) 0.058(3) Uani 0.478(13) 1 d P A 2
H12D H -0.3375 0.5300 0.3463 0.087 Uiso 0.478(13) 1 calc PR A 2
H12E H -0.3362 0.3692 0.4065 0.087 Uiso 0.478(13) 1 calc PR A 2
H12F H -0.4506 0.4575 0.3145 0.087 Uiso 0.478(13) 1 calc PR A 2

loop_
_atom_site_aniso_label
_atom_site_aniso_U_11
_atom_site_aniso_U_22
_atom_site_aniso_U_33
_atom_site_aniso_U_23
_atom_site_aniso_U_13
_atom_site_aniso_U_12
Ir1 0.02571(17) 0.02765(15) 0.02274(16) -0.00264(10) -0.00899(12) -0.00948(12)
P1 0.0360(5) 0.0298(5) 0.0367(6) -0.0021(4) -0.0177(5) -0.0086(4)
C1 0.055(3) 0.0300(19) 0.038(2) 0.0003(17) -0.026(2) -0.0072(18)
F1 0.165(5) 0.085(3) 0.320(8) 0.097(4) -0.170(6) -0.090(3)
O1 0.121(3) 0.0413(18) 0.059(2) -0.0230(16) -0.065(2) 0.023(2)
C2 0.039(2) 0.040(2) 0.031(2) 0.0065(17) -0.0058(18) -0.0093(18)
F2 0.126(4) 0.113(3) 0.126(4) 0.081(3) -0.061(3) -0.059(3)
F3 0.160(4) 0.0362(18) 0.245(6) 0.037(3) -0.129(5) -0.026(2)
C3 0.115(6) 0.048(3) 0.155(8) 0.042(4) -0.093(6) -0.034(4)
F4 0.089(2) 0.100(3) 0.0537(19) 0.0001(17) -0.0489(18) -0.027(2)
C4 0.057(3) 0.057(3) 0.044(3) 0.002(2) -0.028(2) -0.007(2)
F5 0.0568(19) 0.116(3) 0.096(3) 0.038(2) -0.0413(19) -0.041(2)
O21 0.060(4) 0.085(5) 0.055(4) -0.009(4) -0.015(3) -0.050(4)
C21 0.030(4) 0.047(5) 0.026(4) -0.008(3) -0.001(3) -0.015(4)
C5 0.028(5) 0.051(5) 0.017(5) -0.006(4) 0.004(5) -0.014(4)
C6 0.049(3) 0.114(5) 0.097(5) -0.043(4) -0.045(4) 0.013(3)
C7 0.036(5) 0.057(6) 0.041(5) -0.016(5) 0.002(4) -0.001(4)
C8 0.039(5) 0.061(6) 0.052(6) 0.005(5) -0.009(4) -0.027(5)
C5' 0.028(5) 0.072(7) 0.025(6) -0.011(5) 0.001(5) -0.007(5)
C6' 0.049(3) 0.114(5) 0.097(5) -0.043(4) -0.045(4) 0.013(3)
C7' 0.050(7) 0.095(12) 0.039(7) -0.018(6) 0.000(6) -0.023(7)
C8' 0.039(6) 0.097(9) 0.085(9) -0.019(7) 0.001(6) -0.044(6)
F6 0.063(2) 0.089(3) 0.098(3) -0.017(2) -0.040(2) 0.0291(19)
C9 0.070(3) 0.030(2) 0.052(3) 0.0002(19) -0.027(2) -0.017(2)
C10 0.074(7) 0.052(6) 0.087(10) 0.000(6) -0.028(7) -0.044(6)
C11 0.096(19) 0.034(3) 0.039(11) 0.002(6) -0.013(11) -0.026(12)
C12 0.107(12) 0.036(5) 0.055(6) -0.003(4) -0.037(7) -0.029(6)
C10' 0.071(8) 0.069(8) 0.075(10) -0.029(7) -0.018(7) -0.030(7)
C11' 0.096(19) 0.034(3) 0.039(11) 0.002(6) -0.013(11) -0.026(12)
C12' 0.066(8) 0.045(6) 0.042(6) -0.012(5) -0.008(6) -0.009(6)

loop_
_geom_bond_atom_site_label_1
_geom_bond_atom_site_label_2
_geom_bond_distance
_geom_bond_site_symmetry_2
_geom_bond_publ_flag
Ir1 Ir1 0.8077(6) 2 ?
Ir1 C21 1.935(8) . ?
Ir1 O1 1.969(3) . ?
Ir1 O1 2.200(4) 2 ?
Ir1 P1 2.2341(13) . ?
Ir1 P1 2.4628(13) 2 ?
P1 C5' 1.837(11) . ?
P1 C2 1.848(4) . ?
P1 C9 1.881(4) . ?
P1 C5 1.971(10) . ?
P1 Ir1 2.4628(13) 2 ?
C1 O1 1.368(5) . ?
C1 C4 1.521(7) . ?
C1 C3 1.549(8) . ?
C1 C2 1.551(6) . ?
F1 C3 1.305(8) . ?
O1 Ir1 2.201(4) 2 ?
F2 C3 1.355(10) . ?
F3 C3 1.344(8) . ?
F4 C4 1.321(6) . ?
C4 F6 1.322(6) . ?
C4 F5 1.339(6) . ?
O21 C21 1.152(9) . ?
C5 C8 1.527(13) . ?
C5 C7 1.565(14) . ?
C5 C6 1.657(13) . ?
C5' C8' 1.510(17) . ?
C5' C7' 1.527(15) . ?
C9 C12 1.454(11) . ?
C9 C10' 1.479(13) . ?
C9 C11 1.51(4) . ?
C9 C11' 1.52(5) . ?
C9 C10 1.631(12) . ?
C9 C12' 1.671(12) . ?
